data_4060522
loop_
_publ_author_name
'Liddle, Stephen T.'
'Arnold, Polly L.'

_publ_section_title
;
Synthesis of Heteroleptic Cerium(III) Anionic Amido-Tethered N-Heterocyclic 
Carbene Complexes
;
_journal_issue 11
_journal_name_full Organometallics
_journal_page_first 2597
_journal_page_last 2605
_journal_paper_doi 10.1021/om050061b
_journal_volume 24
_journal_year 2005
_chemical_formula_moiety 'C41.50 H88 Br2 Ce2 N8 Si4'
_chemical_formula_sum 'C41.5 H88 Br2 Ce2 N8 Si4'
_chemical_formula_weight 1251.62
_space_group_IT_number 2
_symmetry_cell_setting triclinic
_symmetry_space_group_name_Hall '-P 1'
_symmetry_space_group_name_H-M 'P -1'
_atom_sites_solution_hydrogens geom
_atom_sites_solution_primary heavy
_atom_sites_solution_secondary difmap
_audit_creation_method 'enCIFer editing of SHELXL97 CIF output'
_cell_angle_alpha 67.205(2)
_cell_angle_beta 69.663(2)
_cell_angle_gamma 84.149(2)
_cell_formula_units_Z 1
_cell_length_a 11.0360(6)
_cell_length_b 12.3745(7)
_cell_length_c 13.0400(7)
_cell_measurement_reflns_used 10022
_cell_measurement_temperature 150(2)
_cell_measurement_theta_max 27.49
_cell_measurement_theta_min 2.40
_cell_volume 1538.28(15)
_computing_cell_refinement 'Bruker SAINT version 6.36a (Bruker, 2000)'
_computing_data_collection 'Bruker SMART version 5.625 (Bruker, 2001)'
_computing_data_reduction 'Bruker SAINT; Bruker SHELXTL (Bruker, 2001)'
_computing_molecular_graphics 'Bruker SHELXTL'
_computing_publication_material 'enCIFer(Allen et al.,2004);PLATON(Spek,2003)'
_computing_structure_refinement 'SHELXL-97 (Sheldrick, 1997)'
_computing_structure_solution 'Bruker SHELXTL'
_diffrn_ambient_temperature 150(2)
_diffrn_measured_fraction_theta_full 0.995
_diffrn_measured_fraction_theta_max 0.990
_diffrn_measurement_device_type 'Bruker SMART APEX CCD diffractometer'
_diffrn_measurement_method '\w rotation with narrow frames'
_diffrn_radiation_monochromator graphite
_diffrn_radiation_source 'normal-focus sealed tube'
_diffrn_radiation_type MoK\a
_diffrn_radiation_wavelength 0.71073
_diffrn_reflns_av_R_equivalents 0.0180
_diffrn_reflns_av_sigmaI/netI 0.0238
_diffrn_reflns_limit_h_max 14
_diffrn_reflns_limit_h_min -14
_diffrn_reflns_limit_k_max 15
_diffrn_reflns_limit_k_min -16
_diffrn_reflns_limit_l_max 16
_diffrn_reflns_limit_l_min -16
_diffrn_reflns_number 17982
_diffrn_reflns_theta_full 26.00
_diffrn_reflns_theta_max 27.52
_diffrn_reflns_theta_min 1.97
_diffrn_standards_decay_% 0
_diffrn_standards_interval_count .
_diffrn_standards_interval_time ?
_diffrn_standards_number 0
_exptl_absorpt_coefficient_mu 2.869
_exptl_absorpt_correction_T_max 0.612
_exptl_absorpt_correction_T_min 0.219
_exptl_absorpt_correction_type multi-scan
_exptl_absorpt_process_details '(SADABS; Bruker, 2001)'
_exptl_crystal_colour yellow
_exptl_crystal_density_diffrn 1.351
_exptl_crystal_density_method 'not measured'
_exptl_crystal_description block
_exptl_crystal_F_000 635
_exptl_crystal_size_max 0.76
_exptl_crystal_size_mid 0.30
_exptl_crystal_size_min 0.19
_refine_diff_density_max 3.298
_refine_diff_density_min -0.564
_refine_diff_density_rms 0.085
_refine_ls_extinction_coef ?
_refine_ls_extinction_method none
_refine_ls_goodness_of_fit_ref 1.084
_refine_ls_hydrogen_treatment constr
_refine_ls_matrix_type full
_refine_ls_number_parameters 256
_refine_ls_number_reflns 7009
_refine_ls_number_restraints 0
_refine_ls_restrained_S_all 1.084
_refine_ls_R_factor_all 0.0309
_refine_ls_R_factor_gt 0.0272
_refine_ls_shift/su_max 0.002
_refine_ls_shift/su_mean 0.000
_refine_ls_structure_factor_coef Fsqd
_refine_ls_weighting_details 'calc w=1/[\s^2^(Fo^2^)+(0.0374P)^2^+0.7441P] where P=(Fo^2^+2Fc^2^)/3'
_refine_ls_weighting_scheme calc
_refine_ls_wR_factor_gt 0.0675
_refine_ls_wR_factor_ref 0.0688
_reflns_number_gt 6333
_reflns_number_total 7009
_reflns_threshold_expression I>2\s(I)
_cod_depositor_comments
;
The following automatic conversions were performed:
'_symmetry_cell_setting' value 'Triclinic' changed to 'triclinic'
according to '/home/saulius/struct/CIF-dictionaries/cif_core.dic'
dictionary named 'cif_core.dic' version 2.4.1 from 2010-06-29.

Automatic conversion script
Id: cif_fix_enum 1527 2010-12-29 10:47:43Z saulius 
;
_cod_database_code 4060522

loop_
_symmetry_equiv_pos_as_xyz
'x, y, z'
'-x, -y, -z'

loop_
_atom_site_label
_atom_site_type_symbol
_atom_site_fract_x
_atom_site_fract_y
_atom_site_fract_z
_atom_site_U_iso_or_equiv
_atom_site_adp_type
_atom_site_occupancy
_atom_site_symmetry_multiplicity
_atom_site_calc_flag
_atom_site_refinement_flags
_atom_site_disorder_assembly
_atom_site_disorder_group
Ce1 Ce 0.330512(13) 0.452524(11) 0.684671(12) 0.02379(5) Uani 1 1 d . . .
Br1 Br 0.62410(2) 0.49045(2) 0.57370(2) 0.03118(7) Uani 1 1 d . . .
N1 N 0.3187(2) 0.62029(19) 0.7144(2) 0.0321(5) Uani 1 1 d . . .
N2 N 0.0378(2) 0.60954(19) 0.69556(19) 0.0312(5) Uani 1 1 d . . .
N3 N -0.0215(2) 0.4453(2) 0.70622(19) 0.0312(5) Uani 1 1 d . . .
C1 C 0.0842(2) 0.5040(2) 0.6942(2) 0.0273(5) Uani 1 1 d . . .
C2 C -0.0926(3) 0.6152(3) 0.7091(3) 0.0437(7) Uani 1 1 d . . .
H2 H -0.1457 0.6799 0.7133 0.052 Uiso 1 1 calc R . .
C3 C -0.1295(3) 0.5127(3) 0.7153(3) 0.0433(7) Uani 1 1 d . . .
H3 H -0.2136 0.4906 0.7242 0.052 Uiso 1 1 calc R . .
C4 C -0.0256(3) 0.3245(2) 0.7093(3) 0.0346(6) Uani 1 1 d . . .
C5 C 0.1076(3) 0.2751(3) 0.6901(3) 0.0467(8) Uani 1 1 d . . .
H5A H 0.1671 0.3259 0.6138 0.070 Uiso 1 1 calc R . .
H5B H 0.1040 0.1962 0.6904 0.070 Uiso 1 1 calc R . .
H5C H 0.1382 0.2712 0.7535 0.070 Uiso 1 1 calc R . .
C6 C -0.0730(3) 0.3288(3) 0.6115(3) 0.0465(7) Uani 1 1 d . . .
H6A H -0.1612 0.3571 0.6257 0.070 Uiso 1 1 calc R . .
H6B H -0.0723 0.2501 0.6103 0.070 Uiso 1 1 calc R . .
H6C H -0.0159 0.3821 0.5353 0.070 Uiso 1 1 calc R . .
C7 C -0.1169(4) 0.2491(4) 0.8300(3) 0.0644(11) Uani 1 1 d . . .
H7A H -0.0848 0.2486 0.8915 0.097 Uiso 1 1 calc R . .
H7B H -0.1215 0.1688 0.8342 0.097 Uiso 1 1 calc R . .
H7C H -0.2033 0.2815 0.8422 0.097 Uiso 1 1 calc R . .
C8 C 0.1097(3) 0.7083(2) 0.6864(3) 0.0421(7) Uani 1 1 d . . .
H8A H 0.0870 0.7105 0.7659 0.050 Uiso 1 1 calc R . .
H8B H 0.0819 0.7822 0.6359 0.050 Uiso 1 1 calc R . .
C9 C 0.2555(3) 0.7027(2) 0.6356(3) 0.0373(6) Uani 1 1 d . . .
H9A H 0.2759 0.6823 0.5652 0.045 Uiso 1 1 calc R . .
H9B H 0.2939 0.7821 0.6083 0.045 Uiso 1 1 calc R . .
C10 C 0.3745(3) 0.6676(3) 0.7775(3) 0.0424(7) Uani 1 1 d . . .
C11 C 0.2721(4) 0.7204(3) 0.8575(3) 0.0602(10) Uani 1 1 d . . .
H11A H 0.2391 0.7906 0.8088 0.090 Uiso 1 1 calc R . .
H11B H 0.3110 0.7415 0.9046 0.090 Uiso 1 1 calc R . .
H11C H 0.2008 0.6627 0.9103 0.090 Uiso 1 1 calc R . .
C12 C 0.4833(4) 0.7604(3) 0.6913(3) 0.0544(9) Uani 1 1 d . . .
H12A H 0.5492 0.7268 0.6402 0.082 Uiso 1 1 calc R . .
H12B H 0.5226 0.7849 0.7360 0.082 Uiso 1 1 calc R . .
H12C H 0.4474 0.8284 0.6427 0.082 Uiso 1 1 calc R . .
C13 C 0.4340(4) 0.5642(3) 0.8532(3) 0.0525(8) Uani 1 1 d . . .
H13A H 0.3665 0.5037 0.9092 0.079 Uiso 1 1 calc R . .
H13B H 0.4726 0.5913 0.8967 0.079 Uiso 1 1 calc R . .
H13C H 0.5009 0.5314 0.8021 0.079 Uiso 1 1 calc R . .
N4 N 0.3230(2) 0.26660(18) 0.83759(18) 0.0275(4) Uani 1 1 d . . .
Si1 Si 0.41196(7) 0.15947(6) 0.79670(7) 0.03180(16) Uani 1 1 d . . .
C14 C 0.5714(3) 0.1436(4) 0.8217(4) 0.0606(10) Uani 1 1 d . . .
H14A H 0.6226 0.2174 0.7743 0.091 Uiso 1 1 calc R . .
H14B H 0.6184 0.0806 0.7984 0.091 Uiso 1 1 calc R . .
H14C H 0.5566 0.1246 0.9055 0.091 Uiso 1 1 calc R . .
C15 C 0.4492(3) 0.1977(3) 0.6341(3) 0.0438(7) Uani 1 1 d . . .
H15A H 0.3684 0.2004 0.6180 0.066 Uiso 1 1 calc R . .
H15B H 0.5039 0.1381 0.6103 0.066 Uiso 1 1 calc R . .
H15C H 0.4948 0.2745 0.5894 0.066 Uiso 1 1 calc R . .
C16 C 0.3296(4) 0.0110(3) 0.8709(4) 0.0615(10) Uani 1 1 d . . .
H16A H 0.3172 -0.0188 0.9554 0.092 Uiso 1 1 calc R . .
H16B H 0.3830 -0.0426 0.8361 0.092 Uiso 1 1 calc R . .
H16C H 0.2453 0.0165 0.8600 0.092 Uiso 1 1 calc R . .
Si2 Si 0.23143(8) 0.25052(7) 0.97846(6) 0.03493(17) Uani 1 1 d . . .
C17 C 0.3329(4) 0.2353(4) 1.0729(3) 0.0641(11) Uani 1 1 d . . .
H17A H 0.3790 0.1619 1.0830 0.096 Uiso 1 1 calc R . .
H17B H 0.2770 0.2344 1.1503 0.096 Uiso 1 1 calc R . .
H17C H 0.3957 0.3016 1.0346 0.096 Uiso 1 1 calc R . .
C18 C 0.1263(3) 0.3805(2) 0.9756(2) 0.0388(6) Uani 1 1 d . . .
H18A H 0.1755 0.4520 0.9149 0.058 Uiso 1 1 calc R . .
H18B H 0.0984 0.3870 1.0529 0.058 Uiso 1 1 calc R . .
H18C H 0.0503 0.3701 0.9574 0.058 Uiso 1 1 calc R . .
C19 C 0.1136(4) 0.1211(3) 1.0606(3) 0.0600(10) Uani 1 1 d . . .
H19A H 0.0686 0.1168 1.0093 0.090 Uiso 1 1 calc R . .
H19B H 0.0504 0.1301 1.1310 0.090 Uiso 1 1 calc R . .
H19C H 0.1603 0.0490 1.0842 0.090 Uiso 1 1 calc R . .

loop_
_atom_site_aniso_label
_atom_site_aniso_U_11
_atom_site_aniso_U_22
_atom_site_aniso_U_33
_atom_site_aniso_U_23
_atom_site_aniso_U_13
_atom_site_aniso_U_12
Ce1 0.02430(8) 0.02024(7) 0.02590(8) -0.00805(5) -0.00868(6) 0.00293(5)
Br1 0.02439(13) 0.04178(15) 0.03018(13) -0.01409(11) -0.01282(10) 0.00471(10)
N1 0.0356(12) 0.0264(11) 0.0348(12) -0.0153(9) -0.0077(10) -0.0013(9)
N2 0.0303(11) 0.0314(11) 0.0321(11) -0.0133(9) -0.0107(9) 0.0074(9)
N3 0.0244(11) 0.0389(12) 0.0305(11) -0.0137(9) -0.0094(9) 0.0031(9)
C1 0.0262(12) 0.0265(12) 0.0238(12) -0.0050(9) -0.0068(10) -0.0001(9)
C2 0.0346(15) 0.0575(19) 0.0508(18) -0.0330(15) -0.0193(14) 0.0216(14)
C3 0.0262(14) 0.064(2) 0.0529(18) -0.0360(16) -0.0156(13) 0.0133(13)
C4 0.0298(13) 0.0343(14) 0.0389(15) -0.0101(11) -0.0131(12) -0.0040(11)
C5 0.0429(17) 0.0282(14) 0.081(2) -0.0205(15) -0.0362(17) 0.0050(12)
C6 0.0497(18) 0.0473(18) 0.058(2) -0.0269(15) -0.0315(16) 0.0145(14)
C7 0.068(3) 0.065(2) 0.047(2) -0.0107(17) -0.0053(18) -0.032(2)
C8 0.0446(17) 0.0256(13) 0.0530(18) -0.0171(13) -0.0107(14) 0.0035(12)
C9 0.0421(16) 0.0242(13) 0.0380(15) -0.0111(11) -0.0046(12) -0.0020(11)
C10 0.0496(18) 0.0380(16) 0.0407(16) -0.0211(13) -0.0052(13) -0.0128(13)
C11 0.066(2) 0.058(2) 0.061(2) -0.0416(19) 0.0008(18) -0.0155(18)
C12 0.056(2) 0.051(2) 0.056(2) -0.0253(16) -0.0054(16) -0.0227(16)
C13 0.061(2) 0.060(2) 0.0463(18) -0.0217(16) -0.0248(16) -0.0112(17)
N4 0.0308(11) 0.0231(10) 0.0287(11) -0.0077(8) -0.0130(9) 0.0021(8)
Si1 0.0325(4) 0.0221(3) 0.0376(4) -0.0083(3) -0.0119(3) 0.0032(3)
C14 0.0448(19) 0.063(2) 0.074(2) -0.0194(19) -0.0305(18) 0.0175(17)
C15 0.0453(17) 0.0414(16) 0.0437(17) -0.0218(13) -0.0103(14) 0.0122(13)
C16 0.069(2) 0.0288(16) 0.072(2) -0.0206(16) -0.0021(19) -0.0042(15)
Si2 0.0475(5) 0.0284(4) 0.0258(4) -0.0069(3) -0.0129(3) 0.0032(3)
C17 0.096(3) 0.068(2) 0.050(2) -0.0317(18) -0.047(2) 0.029(2)
C18 0.0421(16) 0.0345(14) 0.0315(14) -0.0105(11) -0.0050(12) 0.0019(12)
C19 0.075(3) 0.0361(17) 0.0409(18) -0.0046(14) 0.0052(17) -0.0077(16)

loop_
_atom_type_symbol
_atom_type_description
_atom_type_scat_dispersion_real
_atom_type_scat_dispersion_imag
_atom_type_scat_source
C C 0.0033 0.0016 'International Tables Vol C Tables 4.2.6.8 and 6.1.1.4'
H H 0.0000 0.0000 'International Tables Vol C Tables 4.2.6.8 and 6.1.1.4'
N N 0.0061 0.0033 'International Tables Vol C Tables 4.2.6.8 and 6.1.1.4'
Si Si 0.0817 0.0704 'International Tables Vol C Tables 4.2.6.8 and 6.1.1.4'
Ce Ce -0.2486 2.6331 'International Tables Vol C Tables 4.2.6.8 and 6.1.1.4'
Br Br -0.2901 2.4595 'International Tables Vol C Tables 4.2.6.8 and 6.1.1.4'

loop_
_geom_angle_atom_site_label_1
_geom_angle_atom_site_label_2
_geom_angle_atom_site_label_3
_geom_angle
_geom_angle_site_symmetry_1
_geom_angle_site_symmetry_3
_geom_angle_publ_flag
N1 Ce1 N4 122.04(8) . . ?
N1 Ce1 C1 80.80(8) . . ?
N4 Ce1 C1 106.92(7) . . ?
N1 Ce1 Br1 108.91(6) . 2_666 ?
N4 Ce1 Br1 128.89(5) . 2_666 ?
C1 Ce1 Br1 83.58(5) . 2_666 ?
N1 Ce1 Br1 89.35(6) . . ?
N4 Ce1 Br1 98.39(5) . . ?
C1 Ce1 Br1 154.37(5) . . ?
Br1 Ce1 Br1 77.302(8) 2_666 . ?
Ce1 Br1 Ce1 102.698(8) 2_666 . ?
C9 N1 C10 117.1(2) . . ?
C9 N1 Ce1 106.51(16) . . ?
C10 N1 Ce1 135.63(19) . . ?
C1 N2 C2 111.4(2) . . ?
C1 N2 C8 127.1(2) . . ?
C2 N2 C8 121.5(2) . . ?
C1 N3 C3 111.6(2) . . ?
C1 N3 C4 126.4(2) . . ?
C3 N3 C4 122.0(2) . . ?
N2 C1 N3 103.3(2) . . ?
N2 C1 Ce1 120.51(17) . . ?
N3 C1 Ce1 136.04(17) . . ?
C3 C2 N2 107.1(3) . . ?
C2 C3 N3 106.6(3) . . ?
N3 C4 C5 110.3(2) . . ?
N3 C4 C6 108.7(2) . . ?
C5 C4 C6 109.1(3) . . ?
N3 C4 C7 107.9(3) . . ?
C5 C4 C7 109.7(3) . . ?
C6 C4 C7 111.1(3) . . ?
N2 C8 C9 114.0(2) . . ?
N1 C9 C8 116.5(2) . . ?
N1 C10 C13 106.4(2) . . ?
N1 C10 C11 112.3(3) . . ?
C13 C10 C11 109.3(3) . . ?
N1 C10 C12 111.7(2) . . ?
C13 C10 C12 107.8(3) . . ?
C11 C10 C12 109.2(3) . . ?
Si2 N4 Si1 125.20(13) . . ?
Si2 N4 Ce1 117.98(11) . . ?
Si1 N4 Ce1 116.82(11) . . ?
N4 Si1 C16 114.94(14) . . ?
N4 Si1 C14 112.26(15) . . ?
C16 Si1 C14 107.48(19) . . ?
N4 Si1 C15 109.79(12) . . ?
C16 Si1 C15 105.17(17) . . ?
C14 Si1 C15 106.67(17) . . ?
N4 Si2 C19 115.18(14) . . ?
N4 Si2 C18 109.33(12) . . ?
C19 Si2 C18 104.00(16) . . ?
N4 Si2 C17 112.34(16) . . ?
C19 Si2 C17 106.02(19) . . ?
C18 Si2 C17 109.55(15) . . ?

loop_
_geom_bond_atom_site_label_1
_geom_bond_atom_site_label_2
_geom_bond_distance
_geom_bond_site_symmetry_2
_geom_bond_publ_flag
Ce1 N1 2.239(2) . ?
Ce1 N4 2.376(2) . ?
Ce1 C1 2.699(2) . ?
Ce1 Br1 3.0260(3) 2_666 ?
Ce1 Br1 3.0557(3) . ?
Br1 Ce1 3.0260(3) 2_666 ?
N1 C9 1.458(4) . ?
N1 C10 1.483(4) . ?
N2 C1 1.357(3) . ?
N2 C2 1.385(4) . ?
N2 C8 1.469(4) . ?
N3 C1 1.368(3) . ?
N3 C3 1.381(3) . ?
N3 C4 1.485(4) . ?
C2 C3 1.336(5) . ?
C4 C5 1.508(4) . ?
C4 C6 1.519(4) . ?
C4 C7 1.522(4) . ?
C8 C9 1.518(4) . ?
C10 C13 1.530(5) . ?
C10 C11 1.532(4) . ?
C10 C12 1.538(4) . ?
N4 Si2 1.704(2) . ?
N4 Si1 1.710(2) . ?
Si1 C16 1.868(3) . ?
Si1 C14 1.876(3) . ?
Si1 C15 1.882(3) . ?
Si2 C19 1.879(4) . ?
Si2 C18 1.880(3) . ?
Si2 C17 1.882(4) . ?
